data_1502549
loop_
_publ_author_name
'Guo, Jia-Bin'
'Han, Ying'
'Cao, Jing'
'Chen, Chuan-Feng'

_publ_section_title
;
 Formation of 1:2 host-guest complexes based on triptycene-derived
 macrotricycle and paraquat derivatives: anion-\p interactions between
 PF6(-) and bipyridinium rings in the solid state.
;
_journal_issue 20
_journal_name_full 'Organic letters'
_journal_page_first 5688
_journal_page_last 5691
_journal_paper_doi 10.1021/ol2024168
_journal_volume 13
_journal_year 2011
_chemical_formula_sum 'C112 H142 F24 N6 O24 P4'
_chemical_formula_weight 2536.20
_chemical_name_systematic
; 
 ? 
;
_space_group_IT_number 2
_symmetry_cell_setting triclinic
_symmetry_space_group_name_Hall '-P 1'
_symmetry_space_group_name_H-M 'P -1'
_atom_sites_solution_hydrogens geom
_atom_sites_solution_primary direct
_atom_sites_solution_secondary difmap
_audit_creation_method SHELXL-97
_cell_angle_alpha 75.74(3)
_cell_angle_beta 89.09(3)
_cell_angle_gamma 68.84(3)
_cell_formula_units_Z 1
_cell_length_a 13.254(3)
_cell_length_b 14.157(3)
_cell_length_c 17.402(4)
_cell_measurement_reflns_used 9360
_cell_measurement_temperature 173(2)
_cell_measurement_theta_max 26.3501
_cell_measurement_theta_min 1.5965
_cell_volume 2941.6(14)
_computing_cell_refinement 'CrystalClear (Rigaku Inc., 2008)'
_computing_data_collection 'CrystalClear (Rigaku Inc., 2008)'
_computing_data_reduction 'CrystalClear (Rigaku Inc., 2008)'
_computing_molecular_graphics
;
 Mercury: visualization and analysis of crystal structures, C. F. Macrae,
 P. R. Edgington, P. McCabe, E. Pidcock, G. P. Shields, R. Taylor,
 M. Towler and J. van de Streek, J. Appl. Cryst., 39, 453-457, 2006.
;
_computing_publication_material 'SHELX-97 (Sheldrick, 1997)'
_computing_structure_refinement 'SHELXL-97 (Sheldrick, 1997)'
_computing_structure_solution 'SHELXS-97 (Sheldrick, 1990)'
_diffrn_ambient_temperature 173(2)
_diffrn_detector_area_resol_mean 28.5714
_diffrn_measured_fraction_theta_full 0.990
_diffrn_measured_fraction_theta_max 0.990
_diffrn_measurement_device_type 'MM007HF + CCD (Saturn724+)'
_diffrn_measurement_method '\w scans at fixed \c = 45\%'
_diffrn_radiation_monochromator Confocal
_diffrn_radiation_source 'Rotating Anode'
_diffrn_radiation_type MoK\a
_diffrn_radiation_wavelength 0.71073
_diffrn_reflns_av_R_equivalents 0.0689
_diffrn_reflns_av_sigmaI/netI 0.0719
_diffrn_reflns_limit_h_max 16
_diffrn_reflns_limit_h_min -16
_diffrn_reflns_limit_k_max 17
_diffrn_reflns_limit_k_min -17
_diffrn_reflns_limit_l_max 21
_diffrn_reflns_limit_l_min -21
_diffrn_reflns_number 24324
_diffrn_reflns_theta_full 26.35
_diffrn_reflns_theta_max 26.35
_diffrn_reflns_theta_min 1.21
_exptl_absorpt_coefficient_mu 0.175
_exptl_absorpt_correction_T_max 1.0000
_exptl_absorpt_correction_T_min 0.4975
_exptl_absorpt_correction_type multi-scan
_exptl_absorpt_process_details 'CrystalClear (Rigaku Inc., 2008)'
_exptl_crystal_colour yellow
_exptl_crystal_density_diffrn 1.432
_exptl_crystal_density_method 'not measured'
_exptl_crystal_description plate
_exptl_crystal_F_000 1324
_exptl_crystal_size_max 0.53
_exptl_crystal_size_mid 0.31
_exptl_crystal_size_min 0.11
_refine_diff_density_max 1.095
_refine_diff_density_min -0.613
_refine_diff_density_rms 0.085
_refine_ls_extinction_method none
_refine_ls_goodness_of_fit_ref 1.045
_refine_ls_hydrogen_treatment constr
_refine_ls_matrix_type full
_refine_ls_number_parameters 789
_refine_ls_number_reflns 11898
_refine_ls_number_restraints 579
_refine_ls_restrained_S_all 12.701
_refine_ls_R_factor_all 0.0946
_refine_ls_R_factor_gt 0.0773
_refine_ls_shift/su_max 0.000
_refine_ls_shift/su_mean 0.000
_refine_ls_structure_factor_coef Fsqd
_refine_ls_weighting_details 'calc w=1/[\s^2^(Fo^2^)+(0.1026P)^2^+2.6120P] where P=(Fo^2^+2Fc^2^)/3'
_refine_ls_weighting_scheme calc
_refine_ls_wR_factor_gt 0.1974
_refine_ls_wR_factor_ref 0.2112
_reflns_number_gt 9747
_reflns_number_total 11898
_reflns_threshold_expression >2sigma(I)
_cod_data_source_file ol2024168_si_003.cif
_cod_data_source_block a
_cod_original_cell_volume 2941.7(10)
_cod_original_sg_symbol_H-M P-1
_cod_database_code 1502549

loop_
_symmetry_equiv_pos_as_xyz
'x, y, z'
'-x, -y, -z'

loop_
_atom_site_label
_atom_site_type_symbol
_atom_site_fract_x
_atom_site_fract_y
_atom_site_fract_z
_atom_site_U_iso_or_equiv
_atom_site_adp_type
_atom_site_occupancy
_atom_site_symmetry_multiplicity
_atom_site_calc_flag
_atom_site_refinement_flags
_atom_site_disorder_assembly
_atom_site_disorder_group
P1 P 0.2451(8) 0.7958(7) 0.2778(6) 0.033(2) Uani 1 1 d U . .
P2 P 1.0000 0.5000 0.0000 0.039(3) Uani 1 2 d SU . .
P3 P 0.5000 1.0000 0.0000 0.083(8) Uani 1 2 d SU . .
F1 F 0.142(2) 0.849(3) 0.2160(19) 0.076(10) Uani 1 1 d U . .
F2 F 0.350(2) 0.740(2) 0.3395(16) 0.064(7) Uani 1 1 d U . .
F3 F 0.254(3) 0.907(2) 0.2707(19) 0.068(8) Uani 1 1 d U . .
F4 F 0.169(2) 0.810(2) 0.3489(16) 0.060(7) Uani 1 1 d U . .
F5 F 0.238(2) 0.6842(19) 0.2856(16) 0.058(7) Uani 1 1 d U . .
F6 F 0.321(2) 0.782(2) 0.2067(15) 0.057(7) Uani 1 1 d U . .
F7 F 1.101(2) 0.397(2) 0.0416(17) 0.066(8) Uani 1 1 d U . .
F8 F 1.013(3) 0.553(2) 0.0679(16) 0.068(8) Uani 1 1 d U . .
F9 F 1.079(2) 0.547(2) -0.0524(14) 0.053(6) Uani 1 1 d U . .
F10 F 0.458(3) 1.037(3) 0.079(3) 0.106(14) Uani 1 1 d U . .
F11 F 0.433(2) 0.924(3) 0.016(3) 0.105(15) Uani 1 1 d U . .
F12 F 0.602(2) 0.908(3) 0.049(3) 0.101(14) Uani 1 1 d U . .
O1 O 1.037(3) 0.393(3) -0.328(3) 0.081(12) Uani 1 1 d U . .
O2 O 0.921(2) 0.913(2) 0.0726(16) 0.037(6) Uani 1 1 d U . .
O3 O 1.286(2) 0.5437(18) 0.0946(14) 0.035(6) Uani 1 1 d U . .
O4 O 1.231(2) 0.7575(18) -0.0151(15) 0.035(6) Uani 1 1 d U . .
O5 O 1.269(2) 0.822(2) -0.1767(16) 0.044(7) Uani 1 1 d U . .
O6 O 1.0112(19) 0.1170(18) 0.4003(16) 0.034(6) Uani 1 1 d U . .
O7 O 0.862(2) 0.075(2) 0.3166(16) 0.038(6) Uani 1 1 d DU . .
O8 O 0.943(2) 0.3154(19) 0.4315(17) 0.038(6) Uani 1 1 d U . .
O9 O 0.711(2) 0.392(3) 0.4094(16) 0.050(7) Uani 1 1 d U . .
O10 O 0.586(2) 0.524(2) 0.2706(16) 0.046(7) Uani 1 1 d U . .
O11 O 1.358(2) 0.3745(19) 0.0477(14) 0.034(6) Uani 1 1 d U . .
N1 N 1.111(2) 0.533(2) -0.2558(17) 0.031(6) Uani 1 1 d U . .
N2 N 0.864(2) 0.956(2) -0.0919(17) 0.028(6) Uani 1 1 d U . .
N1A N 0.703(5) 0.847(5) 0.277(6) 0.14(3) Uani 1 1 d U . .
C1A C 0.533(5) 0.817(5) 0.242(6) 0.10(3) Uani 1 1 d U . .
H1A1 H 0.4891 0.8756 0.1989 0.152 Uiso 1 1 calc R . .
H1A2 H 0.4910 0.8109 0.2887 0.152 Uiso 1 1 calc R . .
H1A3 H 0.5546 0.7516 0.2251 0.152 Uiso 1 1 calc R . .
C2A C 0.628(5) 0.833(4) 0.263(6) 0.10(2) Uani 1 1 d U . .
C13 C 1.346(3) 0.361(3) 0.1271(18) 0.025(6) Uani 1 1 d U . .
C14 C 1.316(2) 0.351(2) 0.2873(18) 0.024(6) Uani 1 1 d U . .
C15 C 1.221(3) 0.278(2) 0.3885(18) 0.024(6) Uani 1 1 d U . .
C17 C 1.084(3) 0.165(2) 0.3967(19) 0.025(6) Uani 1 1 d U . .
C18 C 1.351(2) 0.260(2) 0.2615(18) 0.022(6) Uani 1 1 d U . .
C20 C 1.188(3) 0.128(2) 0.3695(18) 0.024(6) Uani 1 1 d U . .
H20A H 1.2119 0.0638 0.3548 0.029 Uiso 1 1 calc R . .
C22 C 1.119(3) 0.315(2) 0.4153(19) 0.026(7) Uani 1 1 d U . .
H22A H 1.0965 0.3774 0.4325 0.031 Uiso 1 1 calc R . .
C23 C 1.403(3) 0.060(2) 0.300(2) 0.027(7) Uani 1 1 d U . .
H23A H 1.4107 -0.0002 0.3457 0.041 Uiso 1 1 calc R . .
H23B H 1.4729 0.0495 0.2775 0.041 Uiso 1 1 calc R . .
H23C H 1.3490 0.0650 0.2600 0.041 Uiso 1 1 calc R . .
C25 C 1.254(2) 0.185(2) 0.3638(17) 0.022(6) Uani 1 1 d U . .
C27 C 1.368(2) 0.264(2) 0.1819(18) 0.022(6) Uani 1 1 d U . .
H27A H 1.3951 0.2012 0.1650 0.026 Uiso 1 1 calc R . .
C28 C 1.003(3) 0.712(3) -0.2067(18) 0.026(6) Uani 1 1 d U . .
C29 C 1.366(2) 0.160(2) 0.3282(19) 0.023(6) Uani 1 1 d U . .
C30 C 0.845(3) 0.829(3) -0.151(2) 0.031(7) Uani 1 1 d U . .
H30A H 0.8008 0.7949 -0.1646 0.037 Uiso 1 1 calc R . .
C31 C 0.953(3) 0.642(3) -0.211(2) 0.030(7) Uani 1 1 d U . .
H31A H 0.8803 0.6563 -0.1981 0.036 Uiso 1 1 calc R . .
C32 C 0.953(3) 0.801(2) -0.1704(19) 0.025(6) Uani 1 1 d U . .
C34 C 1.307(3) 0.453(2) 0.1530(19) 0.025(6) Uani 1 1 d U . .
C36 C 1.013(3) 0.856(3) -0.150(2) 0.028(7) Uani 1 1 d U . .
H36A H 1.0855 0.8405 -0.1637 0.034 Uiso 1 1 calc R . .
C37 C 1.294(3) 0.448(2) 0.2328(19) 0.026(6) Uani 1 1 d U . .
H37A H 1.2692 0.5108 0.2504 0.031 Uiso 1 1 calc R . .
C38 C 1.301(3) 0.334(3) 0.3767(19) 0.026(7) Uani 1 1 d U . .
C40 C 1.106(3) 0.693(3) -0.234(2) 0.032(7) Uani 1 1 d U . .
H40A H 1.1408 0.7415 -0.2356 0.038 Uiso 1 1 calc R . .
C41 C 0.966(3) 0.932(3) -0.111(2) 0.030(7) Uani 1 1 d U . .
H41A H 1.0079 0.9687 -0.0974 0.036 Uiso 1 1 calc R . .
C42 C 0.802(3) 0.907(3) -0.112(2) 0.033(8) Uani 1 1 d U . .
H42A H 0.7289 0.9257 -0.0996 0.040 Uiso 1 1 calc R . .
C43 C 1.409(3) 0.252(3) 0.4176(19) 0.028(7) Uani 1 1 d U . .
C44 C 1.541(3) 0.080(3) 0.423(2) 0.036(8) Uani 1 1 d U . .
H44A H 1.5640 0.0170 0.4056 0.043 Uiso 1 1 calc R . .
C46 C 1.263(3) 0.435(3) 0.404(2) 0.035(8) Uani 1 1 d U . .
H46A H 1.1938 0.4827 0.3755 0.052 Uiso 1 1 calc R . .
H46B H 1.3174 0.4677 0.3936 0.052 Uiso 1 1 calc R . .
H46C H 1.2548 0.4180 0.4615 0.052 Uiso 1 1 calc R . .
C48 C 1.049(3) 0.261(3) 0.4176(19) 0.027(7) Uani 1 1 d U . .
C49 C 1.211(3) 0.638(3) 0.108(2) 0.033(7) Uani 1 1 d U . .
H49A H 1.2490 0.6697 0.1373 0.039 Uiso 1 1 calc R . .
H49B H 1.1541 0.6236 0.1413 0.039 Uiso 1 1 calc R . .
C50 C 1.444(3) 0.160(3) 0.3917(19) 0.026(7) Uani 1 1 d U . .
C51 C 0.943(3) -0.006(3) 0.374(2) 0.031(7) Uani 1 1 d DU . .
H51A H 0.9623 -0.0740 0.3603 0.037 Uiso 1 1 calc R . .
H51B H 0.9155 -0.0134 0.4276 0.037 Uiso 1 1 calc R . .
C52 C 1.008(3) 0.553(3) -0.235(2) 0.033(7) Uani 1 1 d U . .
H52A H 0.9738 0.5056 -0.2374 0.039 Uiso 1 1 calc R . .
C53 C 1.042(3) 0.023(2) 0.374(2) 0.028(7) Uani 1 1 d DU . .
H53A H 1.1016 -0.0342 0.4109 0.034 Uiso 1 1 calc R . .
H53B H 1.0675 0.0341 0.3203 0.034 Uiso 1 1 calc R . .
C54 C 1.356(3) 0.294(3) 0.012(2) 0.040(8) Uani 1 1 d U . .
H54A H 1.3113 0.2572 0.0422 0.048 Uiso 1 1 calc R . .
H54B H 1.4307 0.2424 0.0142 0.048 Uiso 1 1 calc R . .
C55 C 1.571(3) 0.181(4) 0.507(2) 0.046(10) Uani 1 1 d U . .
H55A H 1.6150 0.1882 0.5461 0.055 Uiso 1 1 calc R . .
C56 C 1.161(3) 0.713(3) 0.030(2) 0.033(7) Uani 1 1 d U . .
H56A H 1.1354 0.6757 -0.0022 0.039 Uiso 1 1 calc R . .
H56B H 1.0960 0.7706 0.0391 0.039 Uiso 1 1 calc R . .
C57 C 1.159(3) 0.603(3) -0.257(2) 0.035(8) Uani 1 1 d U . .
H57A H 1.2295 0.5896 -0.2753 0.042 Uiso 1 1 calc R . .
C58 C 1.174(3) 0.432(3) -0.275(2) 0.041(9) Uani 1 1 d U . .
H58A H 1.1750 0.3734 -0.2294 0.049 Uiso 1 1 calc R . .
H58B H 1.2501 0.4271 -0.2810 0.049 Uiso 1 1 calc R . .
C59 C 1.473(3) 0.262(3) 0.475(2) 0.039(8) Uani 1 1 d U . .
H59A H 1.4502 0.3246 0.4932 0.046 Uiso 1 1 calc R . .
C61 C 1.352(3) 0.752(3) -0.118(2) 0.041(9) Uani 1 1 d U . .
H61A H 1.3852 0.7917 -0.0938 0.050 Uiso 1 1 calc R . .
H61B H 1.4100 0.7038 -0.1421 0.050 Uiso 1 1 calc R . .
C62 C 0.818(3) 1.033(3) -0.044(2) 0.036(8) Uani 1 1 d U . .
H62A H 0.7442 1.0813 -0.0670 0.043 Uiso 1 1 calc R . .
H62B H 0.8640 1.0758 -0.0464 0.043 Uiso 1 1 calc R . .
C64 C 0.522(3) 0.541(4) 0.199(2) 0.048(10) Uani 1 1 d DU . .
H64A H 0.4557 0.6040 0.1928 0.058 Uiso 1 1 calc R A 1
H64B H 0.5009 0.4798 0.2018 0.058 Uiso 1 1 calc R A 1
C65 C 0.539(3) 0.486(3) 0.340(2) 0.046(10) Uani 1 1 d U . .
H65A H 0.5320 0.4195 0.3380 0.055 Uiso 1 1 calc R . .
H65B H 0.4654 0.5379 0.3416 0.055 Uiso 1 1 calc R . .
C66 C 0.772(3) 0.349(3) 0.483(2) 0.036(8) Uani 1 1 d U . .
H66A H 0.7308 0.3187 0.5230 0.043 Uiso 1 1 calc R . .
H66B H 0.7872 0.4040 0.5004 0.043 Uiso 1 1 calc R . .
C67 C 0.814(3) 0.979(3) 0.040(2) 0.036(8) Uani 1 1 d U . .
H67A H 0.7822 1.0310 0.0715 0.044 Uiso 1 1 calc R . .
H67B H 0.7685 0.9363 0.0431 0.044 Uiso 1 1 calc R . .
C68 C 1.306(3) 0.690(3) -0.055(2) 0.041(9) Uani 1 1 d U . .
H68A H 1.2688 0.6534 -0.0792 0.049 Uiso 1 1 calc R . .
H68B H 1.3648 0.6357 -0.0159 0.049 Uiso 1 1 calc R . .
C69 C 1.605(3) 0.091(3) 0.480(2) 0.045(10) Uani 1 1 d U . .
H69A H 1.6730 0.0366 0.5012 0.054 Uiso 1 1 calc R . .
C70 C 0.608(3) 0.470(4) 0.411(3) 0.049(10) Uani 1 1 d U . .
H70A H 0.6168 0.5362 0.4124 0.059 Uiso 1 1 calc R . .
H70B H 0.5741 0.4472 0.4598 0.059 Uiso 1 1 calc R . .
C72 C 0.876(3) 0.265(3) 0.474(3) 0.040(9) Uani 1 1 d U . .
H72A H 0.9120 0.2216 0.5267 0.048 Uiso 1 1 calc R . .
H72B H 0.8616 0.2194 0.4441 0.048 Uiso 1 1 calc R . .
C73 C 1.130(4) 0.419(3) -0.349(3) 0.046(9) Uani 1 1 d U . .
H73A H 1.1096 0.4853 -0.3914 0.055 Uiso 1 1 calc R . .
H73B H 1.1851 0.3628 -0.3676 0.055 Uiso 1 1 calc R . .
C75 C 0.780(3) 0.042(4) 0.297(2) 0.047(10) Uani 1 1 d DU . .
H75A H 0.7516 0.0118 0.3457 0.056 Uiso 1 1 calc R . .
H75B H 0.8106 -0.0133 0.2679 0.056 Uiso 1 1 calc R . .
C76 C 1.309(3) 0.868(4) -0.246(2) 0.051(11) Uani 1 1 d U . .
H76A H 1.3431 0.8150 -0.2758 0.061 Uiso 1 1 calc R . .
H76B H 1.3655 0.8918 -0.2300 0.061 Uiso 1 1 calc R . .
C77 C 1.309(4) 0.343(4) -0.073(2) 0.048(10) Uani 1 1 d DU . .
H77A H 1.2734 0.2992 -0.0884 0.058 Uiso 1 1 calc R B 1
H77B H 1.2536 0.4131 -0.0770 0.058 Uiso 1 1 calc R B 1
C80 C 0.594(6) 0.555(5) 0.127(3) 0.039(15) Uani 0.66(9) 1 d PDU . 1
H80A H 0.6643 0.4944 0.1357 0.046 Uiso 0.66(9) 1 calc PR . 1
H80B H 0.5561 0.5613 0.0768 0.046 Uiso 0.66(9) 1 calc PR . 1
O12 O 1.388(4) 0.352(3) -0.126(2) 0.044(14) Uani 0.66(9) 1 d PDU . 1
C80' C 0.550(10) 0.615(11) 0.131(6) 0.05(3) Uani 0.34(9) 1 d PDU . 2
H80C H 0.5055 0.6282 0.0821 0.055 Uiso 0.34(9) 1 calc PR . 2
H80D H 0.5352 0.6833 0.1440 0.055 Uiso 0.34(9) 1 calc PR . 2
O12' O 1.346(7) 0.427(7) -0.120(5) 0.04(2) Uani 0.34(9) 1 d PDU . 2
C81 C 0.923(4) 0.835(4) 0.143(3) 0.057(12) Uani 1 1 d U . .
H81A H 0.9985 0.7913 0.1630 0.085 Uiso 1 1 calc R . .
H81B H 0.8856 0.7916 0.1312 0.085 Uiso 1 1 calc R . .
H81C H 0.8863 0.8696 0.1838 0.085 Uiso 1 1 calc R . .
C84 C 1.013(5) 0.338(5) -0.373(4) 0.076(17) Uani 1 1 d U . .
H84A H 0.9482 0.3232 -0.3546 0.114 Uiso 1 1 calc R . .
H84B H 1.0739 0.2718 -0.3686 0.114 Uiso 1 1 calc R . .
H84C H 0.9976 0.3788 -0.4288 0.114 Uiso 1 1 calc R . .

loop_
_atom_site_aniso_label
_atom_site_aniso_U_11
_atom_site_aniso_U_22
_atom_site_aniso_U_33
_atom_site_aniso_U_23
_atom_site_aniso_U_13
_atom_site_aniso_U_12
P1 0.037(5) 0.031(5) 0.033(5) -0.010(4) 0.007(4) -0.013(4)
P2 0.038(8) 0.041(7) 0.035(7) 0.002(6) -0.004(6) -0.019(7)
P3 0.031(9) 0.065(12) 0.18(3) -0.066(15) 0.036(12) -0.023(9)
F1 0.049(16) 0.09(2) 0.070(19) 0.026(17) -0.014(14) -0.030(16)
F2 0.056(17) 0.08(2) 0.051(16) -0.012(14) -0.007(13) -0.021(15)
F3 0.08(2) 0.043(14) 0.09(2) -0.029(14) 0.032(17) -0.035(15)
F4 0.070(18) 0.048(14) 0.059(17) -0.018(12) 0.034(14) -0.016(13)
F5 0.08(2) 0.041(13) 0.062(17) -0.021(12) 0.018(14) -0.032(14)
F6 0.065(17) 0.072(17) 0.045(14) -0.024(13) 0.023(13) -0.033(15)
F7 0.050(16) 0.061(16) 0.056(17) 0.017(14) 0.002(13) -0.005(14)
F8 0.11(2) 0.073(18) 0.046(15) -0.013(14) 0.007(15) -0.058(19)
F9 0.049(14) 0.064(16) 0.044(14) 0.006(12) -0.002(11) -0.032(13)
F10 0.08(2) 0.08(2) 0.17(4) -0.07(3) 0.04(3) -0.02(2)
F11 0.040(16) 0.07(2) 0.22(5) -0.06(3) 0.03(2) -0.032(16)
F12 0.038(16) 0.07(2) 0.21(4) -0.06(3) 0.02(2) -0.022(15)
O1 0.05(2) 0.09(3) 0.13(3) -0.08(3) 0.02(2) -0.03(2)
O2 0.029(13) 0.042(14) 0.042(14) -0.012(12) 0.004(11) -0.016(11)
O3 0.044(15) 0.023(11) 0.030(13) 0.000(10) 0.008(11) -0.007(11)
O4 0.041(14) 0.030(12) 0.036(14) -0.006(10) 0.008(11) -0.016(11)
O5 0.026(13) 0.063(17) 0.036(14) 0.007(13) 0.001(11) -0.021(13)
O6 0.028(12) 0.033(12) 0.051(15) -0.021(11) 0.013(11) -0.017(11)
O7 0.029(13) 0.038(13) 0.045(15) -0.002(12) -0.003(11) -0.017(11)
O8 0.029(13) 0.033(12) 0.055(16) -0.017(12) 0.015(12) -0.013(11)
O9 0.035(15) 0.065(19) 0.032(15) -0.012(14) 0.007(12) 0.001(14)
O10 0.033(14) 0.070(19) 0.032(14) 0.006(13) -0.003(11) -0.028(14)
O11 0.046(15) 0.035(12) 0.021(12) -0.006(10) 0.007(10) -0.016(12)
N1 0.035(15) 0.033(15) 0.028(15) -0.011(12) 0.005(12) -0.012(13)
N2 0.026(14) 0.027(13) 0.031(15) -0.007(12) 0.002(12) -0.009(12)
N1A 0.07(4) 0.08(4) 0.27(9) -0.03(5) -0.01(5) -0.03(3)
C1A 0.06(3) 0.07(4) 0.20(8) -0.07(4) 0.04(4) -0.03(3)
C2A 0.05(3) 0.05(3) 0.20(8) -0.04(4) 0.02(4) -0.02(3)
C13 0.023(15) 0.030(15) 0.021(15) -0.004(13) 0.002(12) -0.010(13)
C14 0.023(14) 0.029(15) 0.024(15) -0.009(13) 0.003(12) -0.014(13)
C15 0.027(15) 0.028(15) 0.020(15) -0.007(12) 0.002(12) -0.014(13)
C17 0.024(15) 0.027(15) 0.024(15) -0.004(13) 0.002(12) -0.012(13)
C18 0.018(14) 0.023(14) 0.025(15) -0.004(12) 0.000(12) -0.009(12)
C20 0.025(15) 0.023(14) 0.023(15) -0.004(12) 0.000(12) -0.009(13)
C22 0.030(16) 0.027(15) 0.025(16) -0.010(13) 0.005(13) -0.012(14)
C23 0.023(15) 0.023(15) 0.032(18) -0.003(13) 0.002(13) -0.007(13)
C25 0.022(14) 0.024(14) 0.018(14) -0.002(12) 0.000(12) -0.009(13)
C27 0.018(14) 0.023(14) 0.025(15) -0.008(12) 0.001(12) -0.007(12)
C28 0.027(16) 0.031(16) 0.020(15) -0.004(13) 0.000(12) -0.012(14)
C29 0.022(15) 0.025(15) 0.025(15) -0.005(12) 0.002(12) -0.011(13)
C30 0.024(16) 0.039(18) 0.037(18) -0.013(15) 0.004(14) -0.016(15)
C31 0.027(16) 0.037(17) 0.028(17) -0.010(14) 0.004(13) -0.015(15)
C32 0.023(15) 0.028(15) 0.023(15) -0.002(13) 0.000(12) -0.011(13)
C34 0.024(15) 0.024(15) 0.026(16) -0.003(13) 0.002(12) -0.009(13)
C36 0.023(15) 0.035(17) 0.030(17) -0.008(14) 0.003(13) -0.014(14)
C37 0.027(16) 0.023(14) 0.030(17) -0.010(13) 0.004(13) -0.010(13)
C38 0.029(16) 0.030(15) 0.025(16) -0.010(13) 0.005(13) -0.017(14)
C40 0.031(17) 0.038(18) 0.033(18) -0.012(15) 0.007(14) -0.019(15)
C41 0.028(17) 0.034(17) 0.033(18) -0.010(14) 0.001(14) -0.016(15)
C42 0.022(16) 0.037(18) 0.04(2) -0.011(16) 0.003(14) -0.013(14)
C43 0.031(17) 0.038(17) 0.020(15) -0.003(13) 0.001(13) -0.020(15)
C44 0.029(17) 0.042(19) 0.034(19) 0.002(15) -0.001(14) -0.019(16)
C46 0.04(2) 0.039(18) 0.036(19) -0.021(16) 0.014(16) -0.026(17)
C48 0.024(15) 0.030(15) 0.028(16) -0.008(13) 0.005(13) -0.011(13)
C49 0.039(19) 0.024(15) 0.034(18) -0.008(14) 0.005(15) -0.010(15)
C50 0.024(15) 0.033(16) 0.022(15) -0.001(13) 0.002(12) -0.015(14)
C51 0.032(17) 0.027(16) 0.034(18) -0.004(14) -0.001(14) -0.014(14)
C52 0.035(18) 0.039(18) 0.031(18) -0.012(15) 0.007(14) -0.020(16)
C53 0.027(16) 0.023(15) 0.034(18) -0.007(13) 0.002(13) -0.010(13)
C54 0.04(2) 0.05(2) 0.031(19) -0.017(17) 0.004(16) -0.013(18)
C55 0.05(2) 0.06(3) 0.031(19) 0.002(18) -0.012(17) -0.03(2)
C56 0.031(17) 0.025(16) 0.035(19) -0.001(14) 0.000(15) -0.007(14)
C57 0.030(17) 0.044(19) 0.035(19) -0.017(16) 0.009(15) -0.016(16)
C58 0.04(2) 0.035(18) 0.05(2) -0.015(17) 0.006(17) -0.008(17)
C59 0.05(2) 0.05(2) 0.028(18) -0.007(16) 0.000(16) -0.031(19)
C61 0.027(18) 0.05(2) 0.04(2) -0.003(18) 0.001(15) -0.011(17)
C62 0.035(19) 0.030(17) 0.04(2) -0.015(16) 0.005(16) -0.011(15)
C64 0.04(2) 0.06(2) 0.04(2) -0.001(19) -0.006(17) -0.03(2)
C65 0.028(19) 0.05(2) 0.04(2) 0.001(19) 0.010(16) -0.011(18)
C66 0.031(18) 0.041(19) 0.033(18) -0.008(16) 0.010(15) -0.011(16)
C67 0.029(17) 0.040(18) 0.04(2) -0.018(17) 0.008(15) -0.013(15)
C68 0.04(2) 0.036(19) 0.04(2) -0.003(16) 0.002(16) -0.007(17)
C69 0.04(2) 0.05(2) 0.04(2) 0.012(18) -0.012(16) -0.020(18)
C70 0.03(2) 0.06(2) 0.04(2) -0.01(2) 0.014(17) -0.003(19)
C72 0.031(18) 0.037(19) 0.05(2) -0.004(17) 0.013(16) -0.012(16)
C73 0.05(2) 0.04(2) 0.05(2) -0.027(19) 0.006(19) -0.016(19)
C75 0.04(2) 0.06(2) 0.04(2) 0.002(19) -0.001(17) -0.03(2)
C76 0.03(2) 0.08(3) 0.04(2) 0.01(2) 0.005(17) -0.03(2)
C77 0.05(2) 0.07(3) 0.029(19) -0.009(19) 0.001(17) -0.03(2)
C80 0.06(4) 0.03(3) 0.03(3) -0.01(2) 0.00(3) -0.01(3)
O12 0.06(3) 0.04(3) 0.04(2) -0.018(18) 0.02(2) -0.02(2)
C80' 0.05(6) 0.05(6) 0.03(5) 0.00(5) -0.01(4) -0.02(5)
O12' 0.04(4) 0.05(5) 0.03(4) -0.01(3) 0.01(3) -0.01(4)
C81 0.05(3) 0.06(3) 0.05(3) 0.00(2) 0.01(2) -0.02(2)
C84 0.06(3) 0.07(3) 0.12(5) -0.06(4) 0.02(3) -0.03(3)

loop_
_atom_type_symbol
_atom_type_description
_atom_type_scat_dispersion_real
_atom_type_scat_dispersion_imag
_atom_type_scat_source
C C 0.0033 0.0016 'International Tables Vol C Tables 4.2.6.8 and 6.1.1.4'
H H 0.0000 0.0000 'International Tables Vol C Tables 4.2.6.8 and 6.1.1.4'
N N 0.0061 0.0033 'International Tables Vol C Tables 4.2.6.8 and 6.1.1.4'
O O 0.0106 0.0060 'International Tables Vol C Tables 4.2.6.8 and 6.1.1.4'
F F 0.0171 0.0103 'International Tables Vol C Tables 4.2.6.8 and 6.1.1.4'
P P 0.1023 0.0942 'International Tables Vol C Tables 4.2.6.8 and 6.1.1.4'

loop_
_geom_angle_atom_site_label_1
_geom_angle_atom_site_label_2
_geom_angle_atom_site_label_3
_geom_angle
_geom_angle_site_symmetry_1
_geom_angle_site_symmetry_3
F1 P1 F4 90.2(17) . .
F1 P1 F6 89.8(17) . .
F4 P1 F6 180.0(17) . .
F1 P1 F5 90.4(17) . .
F4 P1 F5 89.2(14) . .
F6 P1 F5 90.8(14) . .
F1 P1 F3 90.3(18) . .
F4 P1 F3 90.9(15) . .
F6 P1 F3 89.2(15) . .
F5 P1 F3 179.3(19) . .
F1 P1 F2 179.2(19) . .
F4 P1 F2 90.3(16) . .
F6 P1 F2 89.7(16) . .
F5 P1 F2 88.9(16) . .
F3 P1 F2 90.4(18) . .
F8 P2 F8 180.0(18) . 2_765
F8 P2 F7 90.2(17) . 2_765
F8 P2 F7 89.8(17) 2_765 2_765
F8 P2 F7 89.8(17) . .
F8 P2 F7 90.2(17) 2_765 .
F7 P2 F7 180(3) 2_765 .
F8 P2 F9 89.6(14) . 2_765
F8 P2 F9 90.4(14) 2_765 2_765
F7 P2 F9 90.4(13) 2_765 2_765
F7 P2 F9 89.6(13) . 2_765
F8 P2 F9 90.4(14) . .
F8 P2 F9 89.6(14) 2_765 .
F7 P2 F9 89.6(13) 2_765 .
F7 P2 F9 90.4(13) . .
F9 P2 F9 180(2) 2_765 .
F12 P3 F12 180.000(5) . 2_675
F12 P3 F11 89.7(18) . .
F12 P3 F11 90.3(18) 2_675 .
F12 P3 F11 90.3(18) . 2_675
F12 P3 F11 89.7(18) 2_675 2_675
F11 P3 F11 180.000(6) . 2_675
F12 P3 F10 91(2) . .
F12 P3 F10 89(2) 2_675 .
F11 P3 F10 90(2) . .
F11 P3 F10 90(2) 2_675 .
F12 P3 F10 89(2) . 2_675
F12 P3 F10 91(2) 2_675 2_675
F11 P3 F10 90(2) . 2_675
F11 P3 F10 90(2) 2_675 2_675
F10 P3 F10 180(3) . 2_675
C84 O1 C73 115(4) . .
C67 O2 C81 112(3) . .
C34 O3 C49 118(3) . .
C68 O4 C56 114(3) . .
C76 O5 C61 112(3) . .
C17 O6 C53 118(2) . .
C75 O7 C51 112(3) . .
C48 O8 C72 123(3) . .
C66 O9 C70 114(3) . .
C65 O10 C64 112(3) . .
C13 O11 C54 118(3) . .
C52 N1 C57 120(3) . .
C52 N1 C58 121(3) . .
C57 N1 C58 119(3) . .
C41 N2 C42 120(3) . .
C41 N2 C62 120(3) . .
C42 N2 C62 120(3) . .
C2A C1A H1A1 109.5 . .
C2A C1A H1A2 109.5 . .
H1A1 C1A H1A2 109.5 . .
C2A C1A H1A3 109.5 . .
H1A1 C1A H1A3 109.5 . .
H1A2 C1A H1A3 109.5 . .
N1A C2A C1A 178(10) . .
O11 C13 C27 125(3) . .
O11 C13 C34 115(3) . .
C27 C13 C34 120(3) . .
C18 C14 C37 120(3) . .
C18 C14 C38 114(3) . .
C37 C14 C38 125(3) . .
C22 C15 C25 120(3) . .
C22 C15 C38 126(3) . .
C25 C15 C38 114(3) . .
O6 C17 C20 124(3) . .
O6 C17 C48 116(3) . .
C20 C17 C48 120(3) . .
C27 C18 C14 120(3) . .
C27 C18 C29 126(3) . .
C14 C18 C29 114(3) . .
C25 C20 C17 120(3) . .
C25 C20 H20A 119.9 . .
C17 C20 H20A 119.9 . .
C15 C22 C48 121(3) . .
C15 C22 H22A 119.6 . .
C48 C22 H22A 119.6 . .
C29 C23 H23A 109.5 . .
C29 C23 H23B 109.5 . .
H23A C23 H23B 109.5 . .
C29 C23 H23C 109.5 . .
H23A C23 H23C 109.5 . .
H23B C23 H23C 109.5 . .
C20 C25 C15 120(3) . .
C20 C25 C29 126(3) . .
C15 C25 C29 114(2) . .
C18 C27 C13 120(3) . .
C18 C27 H27A 120.1 . .
C13 C27 H27A 120.1 . .
C40 C28 C31 117(3) . .
C40 C28 C32 121(3) . .
C31 C28 C32 122(3) . .
C23 C29 C50 114(3) . .
C23 C29 C25 114(2) . .
C50 C29 C25 105(2) . .
C23 C29 C18 114(3) . .
C50 C29 C18 104(2) . .
C25 C29 C18 104(2) . .
C42 C30 C32 121(3) . .
C42 C30 H30A 119.7 . .
C32 C30 H30A 119.7 . .
C52 C31 C28 120(3) . .
C52 C31 H31A 119.8 . .
C28 C31 H31A 119.8 . .
C30 C32 C36 117(3) . .
C30 C32 C28 122(3) . .
C36 C32 C28 121(3) . .
O3 C34 C37 124(3) . .
O3 C34 C13 115(3) . .
C37 C34 C13 120(3) . .
C41 C36 C32 120(3) . .
C41 C36 H36A 119.9 . .
C32 C36 H36A 119.9 . .
C34 C37 C14 120(3) . .
C34 C37 H37A 120.2 . .
C14 C37 H37A 120.2 . .
C46 C38 C43 115(3) . .
C46 C38 C15 114(3) . .
C43 C38 C15 106(2) . .
C46 C38 C14 114(3) . .
C43 C38 C14 105(3) . .
C15 C38 C14 103(2) . .
C57 C40 C28 120(3) . .
C57 C40 H40A 119.9 . .
C28 C40 H40A 119.9 . .
N2 C41 C36 121(3) . .
N2 C41 H41A 119.3 . .
C36 C41 H41A 119.3 . .
N2 C42 C30 121(3) . .
N2 C42 H42A 119.7 . .
C30 C42 H42A 119.7 . .
C59 C43 C50 120(3) . .
C59 C43 C38 126(3) . .
C50 C43 C38 114(3) . .
C50 C44 C69 119(4) . .
C50 C44 H44A 120.3 . .
C69 C44 H44A 120.3 . .
C38 C46 H46A 109.5 . .
C38 C46 H46B 109.5 . .
H46A C46 H46B 109.5 . .
C38 C46 H46C 109.5 . .
H46A C46 H46C 109.5 . .
H46B C46 H46C 109.5 . .
O8 C48 C22 115(3) . .
O8 C48 C17 125(3) . .
C22 C48 C17 119(3) . .
O3 C49 C56 109(3) . .
O3 C49 H49A 110.0 . .
C56 C49 H49A 110.0 . .
O3 C49 H49B 110.0 . .
C56 C49 H49B 110.0 . .
H49A C49 H49B 108.4 . .
C44 C50 C43 121(3) . .
C44 C50 C29 125(3) . .
C43 C50 C29 114(3) . .
O7 C51 C53 108(3) . .
O7 C51 H51A 110.1 . .
C53 C51 H51A 110.1 . .
O7 C51 H51B 110.1 . .
C53 C51 H51B 110.1 . .
H51A C51 H51B 108.4 . .
N1 C52 C31 121(3) . .
N1 C52 H52A 119.6 . .
C31 C52 H52A 119.6 . .
O6 C53 C51 107(3) . .
O6 C53 H53A 110.3 . .
C51 C53 H53A 110.3 . .
O6 C53 H53B 110.3 . .
C51 C53 H53B 110.3 . .
H53A C53 H53B 108.5 . .
O11 C54 C77 109(3) . .
O11 C54 H54A 109.8 . .
C77 C54 H54A 109.8 . .
O11 C54 H54B 109.8 . .
C77 C54 H54B 109.8 . .
H54A C54 H54B 108.2 . .
C69 C55 C59 120(4) . .
C69 C55 H55A 119.9 . .
C59 C55 H55A 119.9 . .
O4 C56 C49 115(3) . .
O4 C56 H56A 108.6 . .
C49 C56 H56A 108.6 . .
O4 C56 H56B 108.6 . .
C49 C56 H56B 108.6 . .
H56A C56 H56B 107.6 . .
N1 C57 C40 121(3) . .
N1 C57 H57A 119.6 . .
C40 C57 H57A 119.6 . .
N1 C58 C73 114(3) . .
N1 C58 H58A 108.8 . .
C73 C58 H58A 108.8 . .
N1 C58 H58B 108.8 . .
C73 C58 H58B 108.8 . .
H58A C58 H58B 107.7 . .
C43 C59 C55 120(4) . .
C43 C59 H59A 120.1 . .
C55 C59 H59A 120.1 . .
O5 C61 C68 109(3) . .
O5 C61 H61A 109.9 . .
C68 C61 H61A 109.9 . .
O5 C61 H61B 109.9 . .
C68 C61 H61B 109.9 . .
H61A C61 H61B 108.3 . .
N2 C62 C67 111(3) . .
N2 C62 H62A 109.5 . .
C67 C62 H62A 109.5 . .
N2 C62 H62B 109.5 . .
C67 C62 H62B 109.5 . .
H62A C62 H62B 108.1 . .
O10 C64 C80' 110(6) . .
O10 C64 C80 108(4) . .
C80' C64 C80 32(5) . .
O10 C64 H64A 110.2 . .
C80' C64 H64A 79.8 . .
C80 C64 H64A 110.2 . .
O10 C64 H64B 110.2 . .
C80' C64 H64B 132.7 . .
C80 C64 H64B 110.2 . .
H64A C64 H64B 108.5 . .
O10 C65 C70 110(3) . .
O10 C65 H65A 109.8 . .
C70 C65 H65A 109.8 . .
O10 C65 H65B 109.8 . .
C70 C65 H65B 109.8 . .
H65A C65 H65B 108.2 . .
O9 C66 C72 109(3) . .
O9 C66 H66A 110.0 . .
C72 C66 H66A 110.0 . .
O9 C66 H66B 110.0 . .
C72 C66 H66B 110.0 . .
H66A C66 H66B 108.3 . .
O2 C67 C62 109(3) . .
O2 C67 H67A 110.0 . .
C62 C67 H67A 110.0 . .
O2 C67 H67B 110.0 . .
C62 C67 H67B 110.0 . .
H67A C67 H67B 108.4 . .
O4 C68 C61 110(3) . .
O4 C68 H68A 109.8 . .
C61 C68 H68A 109.8 . .
O4 C68 H68B 109.8 . .
C61 C68 H68B 109.8 . .
H68A C68 H68B 108.2 . .
C55 C69 C44 120(4) . .
C55 C69 H69A 119.8 . .
C44 C69 H69A 119.8 . .
O9 C70 C65 109(4) . .
O9 C70 H70A 109.9 . .
C65 C70 H70A 109.9 . .
O9 C70 H70B 109.9 . .
C65 C70 H70B 109.9 . .
H70A C70 H70B 108.3 . .
O8 C72 C66 108(3) . .
O8 C72 H72A 110.2 . .
C66 C72 H72A 110.2 . .
O8 C72 H72B 110.2 . .
C66 C72 H72B 110.2 . .
H72A C72 H72B 108.5 . .
O1 C73 C58 107(4) . .
O1 C73 H73A 110.4 . .
C58 C73 H73A 110.4 . .
O1 C73 H73B 110.4 . .
C58 C73 H73B 110.4 . .
H73A C73 H73B 108.6 . .
O7 C75 C76 110(3) . 2_765
O7 C75 H75A 109.7 . .
C76 C75 H75A 109.7 2_765 .
O7 C75 H75B 109.7 . .
C76 C75 H75B 109.7 2_765 .
H75A C75 H75B 108.2 . .
O5 C76 C75 110(3) . 2_765
O5 C76 H76A 109.6 . .
C75 C76 H76A 109.6 2_765 .
O5 C76 H76B 109.6 . .
C75 C76 H76B 109.6 2_765 .
H76A C76 H76B 108.1 . .
O12 C77 O12' 42(4) . .
O12 C77 C54 113(4) . .
O12' C77 C54 117(5) . .
O12 C77 H77A 109.0 . .
O12' C77 H77A 132.5 . .
C54 C77 H77A 109.0 . .
O12 C77 H77B 109.0 . .
O12' C77 H77B 68.9 . .
C54 C77 H77B 109.0 . .
H77A C77 H77B 107.8 . .
O12 C80 C64 105(4) 2_765 .
O12 C80 H80A 110.8 2_765 .
C64 C80 H80A 110.8 . .
O12 C80 H80B 110.8 2_765 .
C64 C80 H80B 110.8 . .
H80A C80 H80B 108.9 . .
C77 O12 C80 109(4) . 2_765
O12' C80' C64 109(9) 2_765 .
O12' C80' H80C 109.9 2_765 .
C64 C80' H80C 109.9 . .
O12' C80' H80D 109.9 2_765 .
C64 C80' H80D 109.9 . .
H80C C80' H80D 108.3 . .
C80' O12' C77 109(8) 2_765 .
O2 C81 H81A 109.5 . .
O2 C81 H81B 109.5 . .
H81A C81 H81B 109.5 . .
O2 C81 H81C 109.5 . .
H81A C81 H81C 109.5 . .
H81B C81 H81C 109.5 . .
O1 C84 H84A 109.5 . .
O1 C84 H84B 109.5 . .
H84A C84 H84B 109.5 . .
O1 C84 H84C 109.5 . .
H84A C84 H84C 109.5 . .
H84B C84 H84C 109.5 . .

loop_
_geom_bond_atom_site_label_1
_geom_bond_atom_site_label_2
_geom_bond_distance
_geom_bond_site_symmetry_2
P1 F1 1.58(3) .
P1 F4 1.59(2) .
P1 F6 1.59(2) .
P1 F5 1.59(2) .
P1 F3 1.59(2) .
P1 F2 1.59(3) .
P2 F8 1.59(3) .
P2 F8 1.59(3) 2_765
P2 F7 1.60(3) 2_765
P2 F7 1.60(3) .
P2 F9 1.60(2) 2_765
P2 F9 1.60(2) .
P3 F12 1.58(4) .
P3 F12 1.58(4) 2_675
P3 F11 1.59(3) .
P3 F11 1.59(3) 2_675
P3 F10 1.61(4) .
P3 F10 1.61(4) 2_675
O1 C84 1.35(6) .
O1 C73 1.43(5) .
O2 C67 1.42(4) .
O2 C81 1.43(5) .
O3 C34 1.36(4) .
O3 C49 1.43(4) .
O4 C68 1.41(5) .
O4 C56 1.43(4) .
O5 C76 1.41(4) .
O5 C61 1.42(5) .
O6 C17 1.37(4) .
O6 C53 1.43(4) .
O7 C75 1.41(4) .
O7 C51 1.43(4) .
O8 C48 1.38(4) .
O8 C72 1.42(4) .
O9 C66 1.39(5) .
O9 C70 1.42(5) .
O10 C65 1.42(4) .
O10 C64 1.43(5) .
O11 C13 1.36(4) .
O11 C54 1.43(4) .
N1 C52 1.35(4) .
N1 C57 1.35(4) .
N1 C58 1.49(5) .
N2 C41 1.34(4) .
N2 C42 1.35(4) .
N2 C62 1.49(4) .
N1A C2A 1.11(8) .
C1A C2A 1.42(8) .
C1A H1A1 0.9800 .
C1A H1A2 0.9800 .
C1A H1A3 0.9800 .
C13 C27 1.40(4) .
C13 C34 1.40(4) .
C14 C18 1.39(4) .
C14 C37 1.39(4) .
C14 C38 1.54(4) .
C15 C22 1.38(4) .
C15 C25 1.39(4) .
C15 C38 1.53(4) .
C17 C20 1.40(4) .
C17 C48 1.40(4) .
C18 C27 1.39(4) .
C18 C29 1.55(4) .
C20 C25 1.39(4) .
C20 H20A 0.9500 .
C22 C48 1.39(4) .
C22 H22A 0.9500 .
C23 C29 1.52(4) .
C23 H23A 0.9800 .
C23 H23B 0.9800 .
C23 H23C 0.9800 .
C25 C29 1.55(4) .
C27 H27A 0.9500 .
C28 C40 1.39(4) .
C28 C31 1.40(4) .
C28 C32 1.48(5) .
C29 C50 1.53(4) .
C30 C42 1.37(5) .
C30 C32 1.40(4) .
C30 H30A 0.9500 .
C31 C52 1.37(5) .
C31 H31A 0.9500 .
C32 C36 1.40(4) .
C34 C37 1.39(5) .
C36 C41 1.37(5) .
C36 H36A 0.9500 .
C37 H37A 0.9500 .
C38 C46 1.52(4) .
C38 C43 1.53(5) .
C40 C57 1.37(5) .
C40 H40A 0.9500 .
C41 H41A 0.9500 .
C42 H42A 0.9500 .
C43 C59 1.39(5) .
C43 C50 1.40(5) .
C44 C50 1.38(5) .
C44 C69 1.40(5) .
C44 H44A 0.9500 .
C46 H46A 0.9800 .
C46 H46B 0.9800 .
C46 H46C 0.9800 .
C49 C56 1.50(5) .
C49 H49A 0.9900 .
C49 H49B 0.9900 .
C51 C53 1.51(4) .
C51 H51A 0.9900 .
C51 H51B 0.9900 .
C52 H52A 0.9500 .
C53 H53A 0.9900 .
C53 H53B 0.9900 .
C54 C77 1.51(5) .
C54 H54A 0.9900 .
C54 H54B 0.9900 .
C55 C69 1.38(6) .
C55 C59 1.39(6) .
C55 H55A 0.9500 .
C56 H56A 0.9900 .
C56 H56B 0.9900 .
C57 H57A 0.9500 .
C58 C73 1.50(6) .
C58 H58A 0.9900 .
C58 H58B 0.9900 .
C59 H59A 0.9500 .
C61 C68 1.50(5) .
C61 H61A 0.9900 .
C61 H61B 0.9900 .
C62 C67 1.50(5) .
C62 H62A 0.9900 .
C62 H62B 0.9900 .
C64 C80' 1.52(9) .
C64 C80 1.58(7) .
C64 H64A 0.9900 .
C64 H64B 0.9900 .
C65 C70 1.48(6) .
C65 H65A 0.9900 .
C65 H65B 0.9900 .
C66 C72 1.49(5) .
C66 H66A 0.9900 .
C66 H66B 0.9900 .
C67 H67A 0.9900 .
C67 H67B 0.9900 .
C68 H68A 0.9900 .
C68 H68B 0.9900 .
C69 H69A 0.9500 .
C70 H70A 0.9900 .
C70 H70B 0.9900 .
C72 H72A 0.9900 .
C72 H72B 0.9900 .
C73 H73A 0.9900 .
C73 H73B 0.9900 .
C75 C76 1.49(6) 2_765
C75 H75A 0.9900 .
C75 H75B 0.9900 .
C76 C75 1.49(6) 2_765
C76 H76A 0.9900 .
C76 H76B 0.9900 .
C77 O12 1.40(5) .
C77 O12' 1.50(8) .
C77 H77A 0.9900 .
C77 H77B 0.9900 .
C80 O12 1.41(8) 2_765
C80 H80A 0.9900 .
C80 H80B 0.9900 .
O12 C80 1.41(8) 2_765
C80' O12' 1.32(17) 2_765
C80' H80C 0.9900 .
C80' H80D 0.9900 .
O12' C80' 1.32(17) 2_765
C81 H81A 0.9800 .
C81 H81B 0.9800 .
C81 H81C 0.9800 .
C84 H84A 0.9800 .
C84 H84B 0.9800 .
C84 H84C 0.9800 .

loop_
_geom_torsion_atom_site_label_1
_geom_torsion_atom_site_label_2
_geom_torsion_atom_site_label_3
_geom_torsion_atom_site_label_4
_geom_torsion
_geom_torsion_site_symmetry_4
C54 O11 C13 C27 23(5) .
C54 O11 C13 C34 -156(3) .
C53 O6 C17 C20 0(5) .
C53 O6 C17 C48 176(3) .
C37 C14 C18 C27 3(5) .
C38 C14 C18 C27 -180(3) .
C37 C14 C18 C29 -176(3) .
C38 C14 C18 C29 1(4) .
O6 C17 C20 C25 177(3) .
C48 C17 C20 C25 0(5) .
C25 C15 C22 C48 -1(5) .
C38 C15 C22 C48 175(3) .
C17 C20 C25 C15 3(5) .
C17 C20 C25 C29 -174(3) .
C22 C15 C25 C20 -3(5) .
C38 C15 C25 C20 -178(3) .
C22 C15 C25 C29 175(3) .
C38 C15 C25 C29 -1(4) .
C14 C18 C27 C13 -3(4) .
C29 C18 C27 C13 176(3) .
O11 C13 C27 C18 -179(3) .
C34 C13 C27 C18 1(4) .
C20 C25 C29 C23 -2(4) .
C15 C25 C29 C23 -179(3) .
C20 C25 C29 C50 -128(3) .
C15 C25 C29 C50 55(3) .
C20 C25 C29 C18 123(3) .
C15 C25 C29 C18 -55(3) .
C27 C18 C29 C23 0(4) .
C14 C18 C29 C23 179(3) .
C27 C18 C29 C50 126(3) .
C14 C18 C29 C50 -55(3) .
C27 C18 C29 C25 -124(3) .
C14 C18 C29 C25 55(3) .
C40 C28 C31 C52 6(5) .
C32 C28 C31 C52 -171(3) .
C42 C30 C32 C36 -1(5) .
C42 C30 C32 C28 175(3) .
C40 C28 C32 C30 173(3) .
C31 C28 C32 C30 -11(5) .
C40 C28 C32 C36 -10(5) .
C31 C28 C32 C36 166(3) .
C49 O3 C34 C37 -24(5) .
C49 O3 C34 C13 157(3) .
O11 C13 C34 O3 1(4) .
C27 C13 C34 O3 -179(3) .
O11 C13 C34 C37 -179(3) .
C27 C13 C34 C37 1(5) .
C30 C32 C36 C41 2(5) .
C28 C32 C36 C41 -175(3) .
O3 C34 C37 C14 179(3) .
C13 C34 C37 C14 -1(5) .
C18 C14 C37 C34 -1(5) .
C38 C14 C37 C34 -178(3) .
C22 C15 C38 C46 5(5) .
C25 C15 C38 C46 -180(3) .
C22 C15 C38 C43 131(3) .
C25 C15 C38 C43 -53(3) .
C22 C15 C38 C14 -119(3) .
C25 C15 C38 C14 57(3) .
C18 C14 C38 C46 180(3) .
C37 C14 C38 C46 -3(4) .
C18 C14 C38 C43 54(3) .
C37 C14 C38 C43 -129(3) .
C18 C14 C38 C15 -57(3) .
C37 C14 C38 C15 121(3) .
C31 C28 C40 C57 -5(5) .
C32 C28 C40 C57 171(3) .
C42 N2 C41 C36 -1(5) .
C62 N2 C41 C36 175(3) .
C32 C36 C41 N2 0(5) .
C41 N2 C42 C30 2(5) .
C62 N2 C42 C30 -175(3) .
C32 C30 C42 N2 0(5) .
C46 C38 C43 C59 -1(4) .
C15 C38 C43 C59 -126(3) .
C14 C38 C43 C59 125(3) .
C46 C38 C43 C50 -180(3) .
C15 C38 C43 C50 54(3) .
C14 C38 C43 C50 -54(3) .
C72 O8 C48 C22 -148(3) .
C72 O8 C48 C17 41(5) .
C15 C22 C48 O8 -169(3) .
C15 C22 C48 C17 4(5) .
O6 C17 C48 O8 -9(5) .
C20 C17 C48 O8 168(3) .
O6 C17 C48 C22 180(3) .
C20 C17 C48 C22 -4(5) .
C34 O3 C49 C56 -153(3) .
C69 C44 C50 C43 -1(5) .
C69 C44 C50 C29 179(3) .
C59 C43 C50 C44 0(4) .
C38 C43 C50 C44 179(3) .
C59 C43 C50 C29 -180(3) .
C38 C43 C50 C29 -1(4) .
C23 C29 C50 C44 1(4) .
C25 C29 C50 C44 127(3) .
C18 C29 C50 C44 -125(3) .
C23 C29 C50 C43 -180(3) .
C25 C29 C50 C43 -54(3) .
C18 C29 C50 C43 55(3) .
C75 O7 C51 C53 164(3) .
C57 N1 C52 C31 -4(5) .
C58 N1 C52 C31 175(3) .
C28 C31 C52 N1 -1(5) .
C17 O6 C53 C51 -173(3) .
O7 C51 C53 O6 64(3) .
C13 O11 C54 C77 149(3) .
C68 O4 C56 C49 78(4) .
O3 C49 C56 O4 -73(4) .
C52 N1 C57 C40 4(5) .
C58 N1 C57 C40 -174(3) .
C28 C40 C57 N1 1(6) .
C52 N1 C58 C73 66(4) .
C57 N1 C58 C73 -115(4) .
C50 C43 C59 C55 0(5) .
C38 C43 C59 C55 -179(3) .
C69 C55 C59 C43 0(5) .
C76 O5 C61 C68 -168(4) .
C41 N2 C62 C67 -103(4) .
C42 N2 C62 C67 74(4) .
C65 O10 C64 C80' 160(7) .
C65 O10 C64 C80 -166(4) .
C64 O10 C65 C70 180(4) .
C70 O9 C66 C72 178(3) .
C81 O2 C67 C62 -162(3) .
N2 C62 C67 O2 61(4) .
C56 O4 C68 C61 164(3) .
O5 C61 C68 O4 -65(4) .
C59 C55 C69 C44 -1(6) .
C50 C44 C69 C55 1(5) .
C66 O9 C70 C65 -163(3) .
O10 C65 C70 O9 -62(5) .
C48 O8 C72 C66 175(3) .
O9 C66 C72 O8 74(4) .
C84 O1 C73 C58 -154(5) .
N1 C58 C73 O1 -77(4) .
C51 O7 C75 C76 172(3) 2_765
C61 O5 C76 C75 -166(4) 2_765
O11 C54 C77 O12 88(5) .
O11 C54 C77 O12' 42(6) .
O10 C64 C80 O12 -65(6) 2_765
C80' C64 C80 O12 35(9) 2_765
O12' C77 O12 C80 21(6) 2_765
C54 C77 O12 C80 -84(5) 2_765
O10 C64 C80' O12' 61(12) 2_765
C80 C64 C80' O12' -31(8) 2_765
O12 C77 O12' C80' -27(7) 2_765
C54 C77 O12' C80' 68(10) 2_765
